data_7037570
loop_
_publ_author_name
'McQueen, Caitlin M. A.'
'Hill, Anthony F.'
'Ma, Chenxi'
'Ward, Jas S.'

_publ_section_title
;
 Ruthenium and osmium complexes of dihydroperimidine-based N-heterocyclic
 carbene pincer ligands.
;
_journal_issue 47
_journal_name_full 'Dalton transactions (Cambridge, England : 2003)'
_journal_page_first 20376
_journal_page_last 20385
_journal_paper_doi 10.1039/c5dt03728j
_journal_volume 44
_journal_year 2015
_chemical_compound_source 'Research School of Chemistry'
_chemical_formula_moiety 'C55 H56 Cl4 N2 P2 Ru2, C1 H1 Cl3'
_chemical_formula_sum 'C56 H57 Cl7 N2 P2 Ru2'
_chemical_formula_weight 1270.34
_space_group_IT_number 2
_symmetry_cell_setting triclinic
_symmetry_space_group_name_Hall '-P 1'
_symmetry_space_group_name_H-M 'P -1'
_atom_sites_solution_hydrogens difmap
_atom_sites_solution_primary other
_audit_creation_date 14-03-08
_audit_creation_method CRYSTALS_ver_14.23
_audit_update_record
;
2015-09-11 deposited with the CCDC.
2015-10-14 downloaded from the CCDC.
;
_cell_angle_alpha 89.7761(16)
_cell_angle_beta 89.3856(19)
_cell_angle_gamma 87.7982(12)
_cell_formula_units_Z 4
_cell_length_a 14.8173(4)
_cell_length_b 14.9752(4)
_cell_length_c 24.0480(6)
_cell_measurement_reflns_used 234178
_cell_measurement_temperature 200
_cell_measurement_theta_max 26
_cell_measurement_theta_min 2.55
_cell_volume 5331.8(2)
_computing_cell_refinement 'DENZO/SCALEPACK (Otwinowski & Minor, 1997)'
_computing_data_collection 'COLLECT (Nonius, 2001).'
_computing_data_reduction 'DENZO/SCALEPACK (Otwinowski & Minor, 1997)'
_computing_molecular_graphics 'Ortep-3 for windows (Farrugia, 1997)'
_computing_publication_material 'CRYSTALS (Betteridge et al., 2003)'
_computing_structure_refinement 'CRYSTALS (Betteridge et al., 2003)'
_computing_structure_solution 'Superflip (Palatinus & Chapuis, 2007)'
_diffrn_ambient_temperature 200
_diffrn_measured_fraction_theta_full 0.987
_diffrn_measured_fraction_theta_max 0.987
_diffrn_measurement_device Area
_diffrn_measurement_device_type 'Nonius KappaCCD'
_diffrn_measurement_method \w
_diffrn_radiation_monochromator graphite
_diffrn_radiation_type 'Mo K\a'
_diffrn_radiation_wavelength 0.71073
_diffrn_reflns_av_R_equivalents 0.077
_diffrn_reflns_limit_h_max 17
_diffrn_reflns_limit_h_min -17
_diffrn_reflns_limit_k_max 17
_diffrn_reflns_limit_k_min -17
_diffrn_reflns_limit_l_max 28
_diffrn_reflns_limit_l_min -28
_diffrn_reflns_number 83082
_diffrn_reflns_theta_full 25.172
_diffrn_reflns_theta_max 25.172
_diffrn_reflns_theta_min 2.557
_diffrn_standards_number 0
_exptl_absorpt_coefficient_mu 1.018
_exptl_absorpt_correction_T_max 0.914
_exptl_absorpt_correction_T_min 0.808
_exptl_absorpt_correction_type multi-scan
_exptl_absorpt_process_details
;
multi-scan from symmetry-related measurements 
 Sortav (Blessing 1995)
;
_exptl_crystal_colour red
_exptl_crystal_density_diffrn 1.582
_exptl_crystal_density_method 'not measured'
_exptl_crystal_description block
_exptl_crystal_F_000 2576
_exptl_crystal_recrystallization_method 'Re-crystallisation from solvent: chloroform/hexane'
_exptl_crystal_size_max 0.200
_exptl_crystal_size_mid 0.140
_exptl_crystal_size_min 0.110
_refine_diff_density_max 3.71
_refine_diff_density_min -2.22
_refine_ls_extinction_method None
_refine_ls_goodness_of_fit_ref 0.9609
_refine_ls_hydrogen_treatment noref
_refine_ls_matrix_type full
_refine_ls_number_parameters 1241
_refine_ls_number_reflns 18869
_refine_ls_number_restraints 78
_refine_ls_R_factor_all 0.1534
_refine_ls_R_factor_gt 0.1155
_refine_ls_shift/su_max 0.0039584
_refine_ls_shift/su_mean 0.0002221
_refine_ls_structure_factor_coef Fsqd
_refine_ls_weighting_details
;
 Method, part 1, Chebychev polynomial, (Watkin, 1994, Prince, 1982) 
 [weight] = 1.0/[A~0~*T~0~(x)+A~1~*T~1~(x) ... +A~n-1~]*T~n-1~(x)] 
 where A~i~ are the Chebychev coefficients listed below and x= Fcalc/Fmax 
 Method = Robust Weighting (Prince, 1982) 
 W = [weight] * [1-(deltaF/6*sigmaF)^2^]^2^ 
 A~i~ are: 
 30.9 43.2 20.9 5.03 
;
_refine_ls_weighting_scheme calc
_refine_ls_wR_factor_all 0.2730
_refine_ls_wR_factor_gt 0.2513
_refine_ls_wR_factor_ref 0.2730
_reflns_limit_h_max 17
_reflns_limit_h_min -17
_reflns_limit_k_max 17
_reflns_limit_k_min -17
_reflns_limit_l_max 28
_reflns_limit_l_min 0
_reflns_number_gt 13227
_reflns_number_total 18877
_reflns_threshold_expression I>2.0\s(I)
_oxford_diffrn_Wilson_B_factor 3.49
_oxford_diffrn_Wilson_scale 70.23
_oxford_refine_ls_r_factor_ref 0.1534
_oxford_refine_ls_scale 0.14636(8)
_oxford_reflns_number_all 18869
_oxford_reflns_threshold_expression_ref I>-10.0\s(I)
_oxford_structure_analysis_title 'CMA002 At 19:26 on 7/ 3'
_cod_data_source_file c5dt03728j1.cif
_cod_data_source_block CMA002
_cod_depositor_comments
;
The following automatic conversions were performed:

'_atom_sites_solution_primary' value 'Other' changed to 'other'
according to
/usr/data/users/saulius/crontab/automatic-downloads/current/RSC/lib/dictionaries/cif_core.dic
dictionary named 'cif_core.dic' version 2.4.2 from 2011-04-26.

Automatic conversion script
Id: cif_fix_values 4268 2015-11-12 08:31:59Z antanas 
;
_cod_original_sg_symbol_H-M 'P -1 '
_cod_database_code 7037570

loop_
_symmetry_equiv_pos_as_xyz
x,y,z
-x,-y,-z

loop_
_atom_site_label
_atom_site_type_symbol
_atom_site_fract_x
_atom_site_fract_y
_atom_site_fract_z
_atom_site_U_iso_or_equiv
_atom_site_occupancy
_atom_site_adp_type
_atom_site_refinement_flags_posn
_atom_site_refinement_flags_adp
Cl1 Cl -0.0889(2) 0.4381(2) 0.33820(15) 0.0557 1.0000 Uani . .
Cl2 Cl -0.0669(2) 0.2648(2) 0.25220(15) 0.0556 1.0000 Uani . .
Cl3 Cl -0.2474(2) 0.3824(2) 0.59596(16) 0.0574 1.0000 Uani . .
Cl4 Cl -0.2018(2) 0.2270(2) 0.69433(16) 0.0597 1.0000 Uani . .
Cl5 Cl 0.4062(3) 0.4329(2) 0.16245(18) 0.0688 1.0000 Uani . .
Cl6 Cl 0.4247(3) 0.2652(3) 0.25131(15) 0.0619 1.0000 Uani . .
Cl7 Cl 0.2449(2) 0.3797(2) -0.08977(16) 0.0591 1.0000 Uani . .
Cl8 Cl 0.2845(3) 0.2290(3) -0.19002(17) 0.0720 1.0000 Uani . .
Cl201 Cl 0.1927(6) 0.4579(5) 0.0916(4) 0.1496 1.0000 Uani . .
Cl202 Cl 0.2963(10) 0.5731(9) 0.0278(5) 0.2488 1.0000 Uani . .
Cl203 Cl 0.1111(9) 0.5414(9) 0.0029(4) 0.2508 1.0000 Uani . .
Cl301 Cl -0.2881(6) 0.6375(6) 0.3961(7) 0.2563 1.0000 Uani . .
Cl302 Cl -0.3222(6) 0.4613(6) 0.4092(7) 0.2689 1.0000 Uani . .
Cl303 Cl -0.2497(10) 0.549(2) 0.4884(5) 0.4261 1.0000 Uani . .
N1 N -0.1817(7) 0.1750(7) 0.4191(4) 0.0439 1.0000 Uani . .
N2 N -0.2318(8) 0.1374(7) 0.5096(5) 0.0500 1.0000 Uani . .
N101 N 0.3184(7) 0.1656(7) 0.0852(4) 0.0478 1.0000 Uani . .
N102 N 0.2674(7) 0.1295(7) -0.0057(4) 0.0452 1.0000 Uani . .
P1 P -0.0179(2) 0.2438(2) 0.38208(13) 0.0404 1.0000 Uani . .
P2 P -0.3493(2) 0.2000(2) 0.60023(14) 0.0435 1.0000 Uani . .
P101 P 0.4775(2) 0.2384(2) 0.12052(14) 0.0418 1.0000 Uani . .
P102 P 0.1480(2) 0.1890(2) -0.09295(14) 0.0451 1.0000 Uani . .
Ru1 Ru 0.03669(7) 0.33883(7) 0.31214(4) 0.0420 1.0000 Uani . .
Ru2 Ru -0.33534(8) 0.31197(7) 0.66744(5) 0.0475 1.0000 Uani . .
Ru101 Ru 0.53093(7) 0.33429(7) 0.18937(5) 0.0461 1.0000 Uani . .
Ru102 Ru 0.15064(8) 0.30817(8) -0.15606(5) 0.0531 1.0000 Uani . .
C1 C -0.2311(9) 0.2068(8) 0.4682(5) 0.0462 1.0000 Uani . .
C2 C -0.2102(9) 0.0953(9) 0.3962(5) 0.0471 1.0000 Uani . .
C3 C -0.2002(11) 0.0724(11) 0.3402(6) 0.0634 1.0000 Uani . U
C4 C -0.2297(11) -0.0115(10) 0.3228(5) 0.0589 1.0000 Uani . U
C5 C -0.2574(12) -0.0728(11) 0.3583(7) 0.0672 1.0000 Uani . U
C6 C -0.2670(9) -0.0528(9) 0.4156(5) 0.0464 1.0000 Uani . .
C7 C -0.2939(11) -0.1194(10) 0.4548(7) 0.0630 1.0000 Uani . .
C8 C -0.2932(10) -0.1002(10) 0.5093(7) 0.0589 1.0000 Uani . .
C9 C -0.2729(10) -0.0172(9) 0.5290(6) 0.0562 1.0000 Uani . .
C10 C -0.2500(8) 0.0524(8) 0.4924(5) 0.0447 1.0000 Uani . .
C11 C -0.2453(9) 0.0335(9) 0.4351(6) 0.0496 1.0000 Uani . .
C21 C -0.1448(9) 0.2442(8) 0.3829(5) 0.0463 1.0000 Uani . .
C22 C -0.2360(8) 0.1638(8) 0.5671(5) 0.0445 1.0000 Uani . .
C31 C 0.0070(9) 0.2764(8) 0.4545(5) 0.0457 1.0000 Uani . .
C32 C -0.0317(11) 0.3558(10) 0.4741(6) 0.0618 1.0000 Uani . .
C33 C -0.0185(13) 0.3826(11) 0.5275(8) 0.0779 1.0000 Uani . .
C34 C 0.0390(11) 0.3314(12) 0.5627(5) 0.0681 1.0000 Uani . .
C35 C 0.0774(10) 0.2521(10) 0.5427(6) 0.0608 1.0000 Uani . .
C36 C 0.0623(9) 0.2271(9) 0.4891(6) 0.0490 1.0000 Uani . .
C41 C 0.0139(9) 0.1240(8) 0.3775(6) 0.0466 1.0000 Uani . .
C42 C -0.0084(10) 0.0649(8) 0.4198(6) 0.0509 1.0000 Uani . .
C43 C 0.0085(11) -0.0273(9) 0.4110(7) 0.0596 1.0000 Uani . .
C44 C 0.0465(12) -0.0575(9) 0.3631(7) 0.0645 1.0000 Uani . .
C45 C 0.0692(11) 0.0003(10) 0.3213(7) 0.0674 1.0000 Uani . .
C46 C 0.0504(9) 0.0911(8) 0.3279(6) 0.0519 1.0000 Uani . .
C51 C -0.4199(9) 0.2310(10) 0.5406(6) 0.0528 1.0000 Uani . U
C52 C -0.4464(10) 0.1694(11) 0.5055(7) 0.0640 1.0000 Uani . U
C53 C -0.4956(11) 0.1944(13) 0.4557(7) 0.0733 1.0000 Uani . U
C54 C -0.5182(14) 0.2852(14) 0.4508(7) 0.0847 1.0000 Uani . U
C55 C -0.4903(13) 0.3442(11) 0.4876(6) 0.0715 1.0000 Uani . U
C56 C -0.4432(10) 0.3225(10) 0.5329(6) 0.0618 1.0000 Uani . U
C61 C -0.3958(9) 0.0964(7) 0.6269(5) 0.0409 1.0000 Uani . .
C62 C -0.4808(10) 0.0705(9) 0.6167(6) 0.0563 1.0000 Uani . .
C63 C -0.5102(12) -0.0070(11) 0.6398(8) 0.0768 1.0000 Uani . .
C64 C -0.4547(16) -0.0598(13) 0.6748(8) 0.0931 1.0000 Uani . .
C65 C -0.3717(13) -0.0340(10) 0.6852(6) 0.0658 1.0000 Uani . .
C66 C -0.3418(11) 0.0436(10) 0.6635(5) 0.0594 1.0000 Uani . .
C71 C 0.1780(9) 0.3233(12) 0.3397(8) 0.0704 1.0000 Uani . .
C72 C 0.1713(10) 0.2819(11) 0.2856(7) 0.0614 1.0000 Uani . .
C73 C 0.1349(11) 0.3282(13) 0.2414(8) 0.0760 1.0000 Uani . .
C74 C 0.1093(10) 0.4198(11) 0.2468(6) 0.0603 1.0000 Uani . .
C75 C 0.1143(9) 0.4640(9) 0.2983(7) 0.0583 1.0000 Uani . .
C76 C 0.1476(10) 0.4143(11) 0.3459(7) 0.0625 1.0000 Uani . .
C77 C 0.2214(13) 0.2727(17) 0.3874(11) 0.1191 1.0000 Uani . .
C78 C 0.1266(15) 0.287(2) 0.1857(10) 0.1312 1.0000 Uani . .
C79 C 0.0829(12) 0.5589(11) 0.3048(11) 0.1044 1.0000 Uani . .
C81 C -0.4700(10) 0.2911(10) 0.7085(6) 0.0557 1.0000 Uani . .
C82 C -0.4046(11) 0.2900(11) 0.7479(6) 0.0628 1.0000 Uani . .
C83 C -0.3452(12) 0.3608(12) 0.7558(6) 0.0702 1.0000 Uani . .
C84 C -0.3502(11) 0.4337(11) 0.7238(7) 0.0667 1.0000 Uani . .
C85 C -0.4119(10) 0.4412(9) 0.6787(6) 0.0541 1.0000 Uani . .
C86 C -0.4748(9) 0.3690(13) 0.6710(6) 0.0673 1.0000 Uani . .
C87 C -0.5371(14) 0.2269(14) 0.7033(9) 0.0996 1.0000 Uani . .
C88 C -0.2792(16) 0.3539(15) 0.8051(9) 0.1013 1.0000 Uani . .
C89 C -0.4138(13) 0.5231(13) 0.6432(8) 0.0874 1.0000 Uani . .
C101 C 0.2678(9) 0.1975(9) 0.0367(6) 0.0507 1.0000 Uani . .
C102 C 0.2929(9) 0.0857(8) 0.1074(6) 0.0497 1.0000 Uani . .
C103 C 0.3040(11) 0.0606(10) 0.1611(6) 0.0607 1.0000 Uani . .
C104 C 0.2829(12) -0.0270(12) 0.1812(8) 0.0790 1.0000 Uani . .
C105 C 0.2517(11) -0.0877(11) 0.1454(7) 0.0673 1.0000 Uani . .
C106 C 0.2408(9) -0.0674(9) 0.0875(6) 0.0555 1.0000 Uani . .
C107 C 0.2141(10) -0.1313(9) 0.0493(7) 0.0581 1.0000 Uani . .
C108 C 0.2097(10) -0.1106(9) -0.0055(6) 0.0564 1.0000 Uani . .
C109 C 0.2298(9) -0.0240(9) -0.0253(5) 0.0489 1.0000 Uani . .
C110 C 0.2509(8) 0.0415(8) 0.0111(5) 0.0427 1.0000 Uani . .
C111 C 0.2594(9) 0.0217(9) 0.0688(5) 0.0465 1.0000 Uani . .
C121 C 0.3528(9) 0.2328(8) 0.1199(5) 0.0458 1.0000 Uani . .
C122 C 0.2627(8) 0.1556(9) -0.0636(5) 0.0436 1.0000 Uani . .
C131 C 0.5024(8) 0.2699(9) 0.0495(6) 0.0457 1.0000 Uani . .
C132 C 0.5600(10) 0.2214(9) 0.0121(6) 0.0554 1.0000 Uani . .
C133 C 0.5697(11) 0.2467(10) -0.0423(6) 0.0628 1.0000 Uani . .
C134 C 0.5261(13) 0.3251(14) -0.0621(7) 0.0874 1.0000 Uani . .
C135 C 0.4734(13) 0.3755(11) -0.0257(7) 0.0770 1.0000 Uani . .
C136 C 0.4624(10) 0.3492(9) 0.0275(6) 0.0562 1.0000 Uani . .
C141 C 0.5124(9) 0.1198(8) 0.1273(6) 0.0459 1.0000 Uani . .
C142 C 0.5458(10) 0.0863(9) 0.1758(6) 0.0551 1.0000 Uani . .
C143 C 0.5621(12) -0.0016(9) 0.1849(7) 0.0673 1.0000 Uani . .
C144 C 0.5479(11) -0.0619(10) 0.1431(7) 0.0647 1.0000 Uani . .
C145 C 0.5169(11) -0.0312(9) 0.0932(8) 0.0657 1.0000 Uani . .
C146 C 0.4981(10) 0.0587(9) 0.0849(6) 0.0523 1.0000 Uani . .
C151 C 0.0774(8) 0.2029(7) -0.0292(5) 0.0516 1.0000 Uani D .
C152 C 0.0441(9) 0.1330(8) -0.0009(4) 0.0535 1.0000 Uani D .
C153 C 0.0008(10) 0.1417(10) 0.0486(5) 0.0649 1.0000 Uani D .
C154 C -0.0114(10) 0.2240(9) 0.0711(6) 0.0724 1.0000 Uani D .
C155 C 0.0173(11) 0.2963(9) 0.0427(5) 0.0705 1.0000 Uani D .
C156 C 0.0632(9) 0.2846(8) -0.0061(5) 0.0610 1.0000 Uani D .
C161 C 0.1049(10) 0.0909(9) -0.1274(5) 0.0525 1.0000 Uani . .
C162 C 0.1634(12) 0.0375(11) -0.1606(6) 0.0696 1.0000 Uani . .
C163 C 0.1289(17) -0.0355(11) -0.1885(7) 0.0857 1.0000 Uani . .
C164 C 0.0381(16) -0.0523(12) -0.1861(7) 0.0816 1.0000 Uani . .
C165 C -0.0195(16) 0.0008(12) -0.1559(8) 0.0894 1.0000 Uani . .
C166 C 0.0150(13) 0.0719(10) -0.1262(7) 0.0681 1.0000 Uani . .
C171 C 0.6729(9) 0.3156(12) 0.1609(8) 0.0698 1.0000 Uani . .
C172 C 0.6424(10) 0.4063(11) 0.1520(7) 0.0655 1.0000 Uani . .
C173 C 0.6107(10) 0.4574(9) 0.1960(5) 0.0506 1.0000 Uani . .
C174 C 0.6068(11) 0.4166(9) 0.2504(6) 0.0551 1.0000 Uani . .
C175 C 0.6310(10) 0.3267(10) 0.2593(7) 0.0602 1.0000 Uani . .
C176 C 0.6652(10) 0.2782(10) 0.2152(8) 0.0672 1.0000 Uani . .
C177 C 0.7176(11) 0.2618(15) 0.1141(9) 0.0978 1.0000 Uani . .
C178 C 0.5807(12) 0.5545(11) 0.1875(8) 0.0743 1.0000 Uani . .
C179 C 0.6206(14) 0.2848(13) 0.3158(7) 0.0836 1.0000 Uani . .
C181 C 0.0020(11) 0.3316(13) -0.1570(7) 0.0740 1.0000 Uani . .
C182 C 0.0404(11) 0.4130(11) -0.1493(6) 0.0645 1.0000 Uani . U
C183 C 0.1042(11) 0.4452(9) -0.1870(7) 0.0619 1.0000 Uani . .
C184 C 0.1304(13) 0.3904(15) -0.2329(8) 0.0868 1.0000 Uani . U
C185 C 0.0950(14) 0.2996(12) -0.2390(6) 0.0777 1.0000 Uani . .
C186 C 0.0289(12) 0.2795(10) -0.2031(6) 0.0629 1.0000 Uani . U
C187 C -0.0745(12) 0.2990(15) -0.1180(8) 0.0905 1.0000 Uani . .
C188 C 0.1409(13) 0.5354(12) -0.1761(13) 0.1255 1.0000 Uani . .
C189 C 0.125(2) 0.242(2) -0.2877(9) 0.1719 1.0000 Uani . .
C201 C 0.2183(17) 0.5003(16) 0.0251(12) 0.1160 1.0000 Uani . .
C301 C -0.2518(14) 0.5380(15) 0.4235(10) 0.0972 1.0000 Uani . .
H11 H -0.2009 0.2579 0.4826 0.0560 1.0000 Uiso . .
H12 H -0.2929 0.2237 0.4583 0.0559 1.0000 Uiso . .
H31 H -0.1746 0.1116 0.3147 0.0759 1.0000 Uiso . .
H41 H -0.2300 -0.0235 0.2847 0.0711 1.0000 Uiso . .
H51 H -0.2690 -0.1298 0.3459 0.0799 1.0000 Uiso . .
H71 H -0.3110 -0.1750 0.4431 0.0751 1.0000 Uiso . .
H81 H -0.3074 -0.1447 0.5346 0.0710 1.0000 Uiso . .
H91 H -0.2747 -0.0068 0.5673 0.0680 1.0000 Uiso . .
H211 H -0.1668 0.3024 0.3959 0.0549 1.0000 Uiso . .
H212 H -0.1652 0.2350 0.3455 0.0549 1.0000 Uiso . .
H221 H -0.2128 0.1135 0.5885 0.0540 1.0000 Uiso . .
H222 H -0.1964 0.2137 0.5710 0.0540 1.0000 Uiso . .
H321 H -0.0682 0.3914 0.4506 0.0738 1.0000 Uiso . .
H331 H -0.0461 0.4355 0.5410 0.0930 1.0000 Uiso . .
H341 H 0.0506 0.3501 0.5985 0.0821 1.0000 Uiso . .
H351 H 0.1134 0.2159 0.5655 0.0719 1.0000 Uiso . .
H361 H 0.0906 0.1751 0.4760 0.0590 1.0000 Uiso . .
H421 H -0.0342 0.0857 0.4530 0.0610 1.0000 Uiso . .
H431 H -0.0069 -0.0680 0.4384 0.0720 1.0000 Uiso . .
H441 H 0.0574 -0.1184 0.3581 0.0780 1.0000 Uiso . .
H451 H 0.0964 -0.0210 0.2889 0.0819 1.0000 Uiso . .
H461 H 0.0625 0.1301 0.2988 0.0610 1.0000 Uiso . .
H521 H -0.4339 0.1080 0.5129 0.0758 1.0000 Uiso . .
H531 H -0.5108 0.1533 0.4290 0.0879 1.0000 Uiso . .
H541 H -0.5534 0.3066 0.4211 0.1011 1.0000 Uiso . .
H551 H -0.5050 0.4044 0.4814 0.0861 1.0000 Uiso . .
H561 H -0.4268 0.3659 0.5580 0.0741 1.0000 Uiso . .
H621 H -0.5184 0.1049 0.5945 0.0670 1.0000 Uiso . .
H631 H -0.5683 -0.0245 0.6323 0.0921 1.0000 Uiso . .
H641 H -0.4757 -0.1120 0.6901 0.1110 1.0000 Uiso . .
H651 H -0.3345 -0.0690 0.7077 0.0790 1.0000 Uiso . .
H661 H -0.2844 0.0616 0.6722 0.0700 1.0000 Uiso . .
H721 H 0.1803 0.2173 0.2829 0.0741 1.0000 Uiso . .
H741 H 0.0742 0.4487 0.2167 0.0729 1.0000 Uiso . .
H761 H 0.1412 0.4392 0.3833 0.0720 1.0000 Uiso . .
H771 H 0.1960 0.2951 0.4223 0.1790 1.0000 Uiso . .
H772 H 0.2850 0.2813 0.3869 0.1790 1.0000 Uiso . .
H773 H 0.2097 0.2106 0.3842 0.1790 1.0000 Uiso . .
H781 H 0.0712 0.3097 0.1691 0.1940 1.0000 Uiso . .
H782 H 0.1764 0.3046 0.1625 0.1940 1.0000 Uiso . .
H783 H 0.1262 0.2245 0.1890 0.1940 1.0000 Uiso . .
H791 H 0.0423 0.5634 0.3365 0.1510 1.0000 Uiso . .
H792 H 0.1340 0.5947 0.3119 0.1509 1.0000 Uiso . .
H793 H 0.0528 0.5786 0.2723 0.1510 1.0000 Uiso . .
H821 H -0.3928 0.2347 0.7691 0.0759 1.0000 Uiso . .
H841 H -0.3009 0.4746 0.7252 0.0802 1.0000 Uiso . .
H861 H -0.5133 0.3686 0.6379 0.0801 1.0000 Uiso . .
H871 H -0.5486 0.2160 0.6649 0.1510 1.0000 Uiso . .
H872 H -0.5920 0.2481 0.7213 0.1510 1.0000 Uiso . .
H873 H -0.5168 0.1713 0.7208 0.1510 1.0000 Uiso . .
H881 H -0.2245 0.3826 0.7952 0.1481 1.0000 Uiso . .
H882 H -0.3062 0.3811 0.8374 0.1480 1.0000 Uiso . .
H883 H -0.2653 0.2910 0.8127 0.1481 1.0000 Uiso . .
H891 H -0.4556 0.5178 0.6136 0.1331 1.0000 Uiso . .
H892 H -0.4319 0.5742 0.6662 0.1330 1.0000 Uiso . .
H893 H -0.3539 0.5324 0.6285 0.1331 1.0000 Uiso . .
H1011 H 0.2974 0.2487 0.0211 0.0610 1.0000 Uiso . .
H1012 H 0.2066 0.2153 0.0476 0.0610 1.0000 Uiso . .
H1031 H 0.3265 0.1015 0.1859 0.0740 1.0000 Uiso . .
H1041 H 0.2913 -0.0417 0.2187 0.0940 1.0000 Uiso . .
H1051 H 0.2371 -0.1440 0.1585 0.0810 1.0000 Uiso . .
H1071 H 0.1991 -0.1880 0.0614 0.0688 1.0000 Uiso . .
H1081 H 0.1939 -0.1535 -0.0310 0.0680 1.0000 Uiso . .
H1091 H 0.2278 -0.0119 -0.0627 0.0578 1.0000 Uiso . .
H1211 H 0.3328 0.2215 0.1575 0.0551 1.0000 Uiso . .
H1212 H 0.3279 0.2896 0.1072 0.0549 1.0000 Uiso . .
H1221 H 0.2998 0.2066 -0.0679 0.0521 1.0000 Uiso . .
H1222 H 0.2883 0.1070 -0.0856 0.0518 1.0000 Uiso . .
H1321 H 0.5916 0.1702 0.0245 0.0659 1.0000 Uiso . .
H1331 H 0.6051 0.2123 -0.0668 0.0750 1.0000 Uiso . .
H1341 H 0.5332 0.3430 -0.0988 0.1049 1.0000 Uiso . .
H1351 H 0.4453 0.4280 -0.0384 0.0940 1.0000 Uiso . .
H1361 H 0.4269 0.3851 0.0510 0.0671 1.0000 Uiso . .
H1421 H 0.5579 0.1266 0.2040 0.0660 1.0000 Uiso . .
H1431 H 0.5820 -0.0218 0.2196 0.0801 1.0000 Uiso . .
H1441 H 0.5606 -0.1228 0.1485 0.0789 1.0000 Uiso . .
H1451 H 0.5074 -0.0707 0.0644 0.0800 1.0000 Uiso . .
H1461 H 0.4764 0.0791 0.0509 0.0629 1.0000 Uiso . .
H1521 H 0.0505 0.0774 -0.0157 0.0652 1.0000 Uiso . .
H1531 H -0.0200 0.0904 0.0651 0.0781 1.0000 Uiso . .
H1541 H -0.0395 0.2295 0.1062 0.0860 1.0000 Uiso . .
H1551 H 0.0045 0.3530 0.0579 0.0820 1.0000 Uiso . .
H1561 H 0.0858 0.3333 -0.0259 0.0739 1.0000 Uiso . .
H1621 H 0.2246 0.0505 -0.1637 0.0849 1.0000 Uiso . .
H1631 H 0.1677 -0.0737 -0.2092 0.1049 1.0000 Uiso . .
H1641 H 0.0159 -0.1013 -0.2043 0.0971 1.0000 Uiso . .
H1651 H -0.0808 -0.0094 -0.1555 0.1049 1.0000 Uiso . .
H1661 H -0.0254 0.1074 -0.1048 0.0831 1.0000 Uiso . .
H1721 H 0.6377 0.4303 0.1144 0.0780 1.0000 Uiso . .
H1741 H 0.5723 0.4485 0.2792 0.0660 1.0000 Uiso . .
H1761 H 0.6731 0.2127 0.2192 0.0790 1.0000 Uiso . .
H1771 H 0.6937 0.2023 0.1140 0.1459 1.0000 Uiso . .
H1772 H 0.7812 0.2567 0.1195 0.1459 1.0000 Uiso . .
H1773 H 0.7047 0.2900 0.0792 0.1459 1.0000 Uiso . .
H1781 H 0.5852 0.5876 0.2213 0.1129 1.0000 Uiso . .
H1782 H 0.6165 0.5811 0.1592 0.1130 1.0000 Uiso . .
H1783 H 0.5184 0.5575 0.1758 0.1129 1.0000 Uiso . .
H1791 H 0.6238 0.2207 0.3117 0.1270 1.0000 Uiso . .
H1792 H 0.6682 0.3027 0.3390 0.1271 1.0000 Uiso . .
H1793 H 0.5630 0.3028 0.3316 0.1270 1.0000 Uiso . .
H1821 H 0.0301 0.4447 -0.1141 0.0781 1.0000 Uiso . .
H1841 H 0.1836 0.4064 -0.2555 0.1039 1.0000 Uiso . .
H1861 H 0.0080 0.2180 -0.2042 0.0740 1.0000 Uiso . .
H1871 H -0.0896 0.2397 -0.1282 0.1349 1.0000 Uiso . .
H1872 H -0.1275 0.3392 -0.1212 0.1350 1.0000 Uiso . .
H1873 H -0.0538 0.2993 -0.0801 0.1351 1.0000 Uiso . .
H1881 H 0.1950 0.5423 -0.1980 0.1840 1.0000 Uiso . .
H1882 H 0.0967 0.5811 -0.1870 0.1839 1.0000 Uiso . .
H1883 H 0.1535 0.5413 -0.1376 0.1839 1.0000 Uiso . .
H1891 H 0.0689 0.2415 -0.3151 0.2450 1.0000 Uiso . .
H1892 H 0.1819 0.2736 -0.3059 0.2450 1.0000 Uiso . .
H1893 H 0.1417 0.1774 -0.2713 0.2450 1.0000 Uiso . .
H2011 H 0.2398 0.4508 0.0012 0.1400 1.0000 Uiso . .
H3011 H -0.1932 0.5167 0.4072 0.1350 1.0000 Uiso . .

loop_
_atom_site_aniso_label
_atom_site_aniso_U_11
_atom_site_aniso_U_22
_atom_site_aniso_U_33
_atom_site_aniso_U_23
_atom_site_aniso_U_13
_atom_site_aniso_U_12
Cl1 0.065(2) 0.0406(17) 0.060(2) 0.0077(15) 0.0128(17) 0.0103(15)
Cl2 0.065(2) 0.0496(19) 0.053(2) -0.0009(15) -0.0032(16) -0.0055(16)
Cl3 0.060(2) 0.0499(19) 0.062(2) -0.0033(16) 0.0086(17) -0.0082(16)
Cl4 0.058(2) 0.054(2) 0.067(2) -0.0151(17) -0.0098(17) 0.0056(16)
Cl5 0.075(3) 0.052(2) 0.078(3) -0.0186(18) -0.020(2) 0.0197(18)
Cl6 0.065(2) 0.070(2) 0.051(2) -0.0069(17) 0.0012(17) -0.0108(18)
Cl7 0.058(2) 0.056(2) 0.064(2) 0.0055(17) -0.0117(17) -0.0065(16)
Cl8 0.086(3) 0.069(2) 0.058(2) 0.0196(19) 0.014(2) 0.023(2)
Cl201 0.160(7) 0.098(5) 0.190(8) -0.005(5) -0.034(6) 0.006(4)
Cl202 0.301(15) 0.240(12) 0.214(11) -0.077(9) 0.099(10) -0.152(11)
Cl203 0.281(13) 0.291(14) 0.167(8) -0.087(9) -0.096(9) 0.194(11)
Cl301 0.132(7) 0.133(6) 0.5054 0.1016 -0.078(10) -0.013(5)
Cl302 0.124(7) 0.128(7) 0.56(2) -0.148(11) 0.020(10) -0.026(5)
Cl303 0.193(12) 0.96(5) 0.125(9) 0.089(18) -0.019(8) 0.03(2)
N1 0.050(6) 0.048(6) 0.034(5) 0.000(5) 0.004(5) -0.012(5)
N2 0.071(8) 0.032(5) 0.047(6) -0.001(5) -0.001(5) -0.003(5)
N101 0.048(6) 0.051(6) 0.046(6) 0.002(5) -0.020(5) -0.010(5)
N102 0.055(7) 0.046(6) 0.035(6) -0.003(5) -0.006(5) 0.007(5)
P1 0.0468(18) 0.0343(16) 0.0401(17) 0.0009(13) -0.0007(14) -0.0015(13)
P2 0.0465(19) 0.0451(18) 0.0388(17) 0.0036(14) -0.0002(14) -0.0016(14)
P101 0.0463(18) 0.0351(16) 0.0440(18) -0.0058(13) -0.0088(14) 0.0020(14)
P102 0.0473(19) 0.0484(19) 0.0391(18) -0.0045(14) -0.0019(14) 0.0049(15)
Ru1 0.0463(6) 0.0364(5) 0.0430(6) 0.0026(4) 0.0025(4) 0.0005(4)
Ru2 0.0503(6) 0.0406(6) 0.0513(6) -0.0039(5) 0.0056(5) 0.0012(5)
Ru101 0.0483(6) 0.0399(6) 0.0500(6) -0.0094(5) -0.0038(5) 0.0023(5)
Ru102 0.0616(7) 0.0456(6) 0.0516(7) 0.0034(5) -0.0099(5) 0.0077(5)
C1 0.061(8) 0.037(7) 0.040(7) -0.004(5) 0.019(6) -0.007(6)
C2 0.048(7) 0.052(8) 0.041(7) 0.001(6) 0.003(6) -0.012(6)
C3 0.077(7) 0.066(7) 0.048(6) -0.014(5) 0.002(6) -0.013(6)
C4 0.086(8) 0.070(8) 0.022(5) -0.018(5) 0.004(6) -0.012(7)
C5 0.080(8) 0.065(8) 0.059(7) -0.005(6) 0.001(7) -0.016(7)
C6 0.048(7) 0.049(7) 0.043(7) -0.010(6) 0.004(6) -0.013(6)
C7 0.068(10) 0.048(8) 0.074(11) -0.006(7) 0.002(8) -0.008(7)
C8 0.053(8) 0.051(8) 0.074(11) 0.024(7) -0.008(7) -0.006(7)
C9 0.069(9) 0.048(8) 0.051(8) 0.013(6) 0.004(7) 0.005(7)
C10 0.043(7) 0.039(7) 0.052(8) -0.015(6) 0.001(6) -0.001(5)
C11 0.042(7) 0.051(8) 0.055(8) 0.000(6) 0.004(6) 0.002(6)
C21 0.051(8) 0.043(7) 0.045(7) 0.001(6) 0.002(6) -0.003(6)
C22 0.038(7) 0.046(7) 0.050(8) 0.006(6) 0.001(6) -0.007(5)
C31 0.055(8) 0.037(7) 0.045(7) -0.002(5) -0.006(6) -0.005(6)
C32 0.080(11) 0.046(8) 0.059(9) -0.008(7) -0.007(8) 0.004(7)
C33 0.095(13) 0.057(10) 0.081(12) -0.026(9) 0.010(10) 0.004(9)
C34 0.074(10) 0.102(13) 0.028(7) -0.014(7) -0.019(7) 0.015(9)
C35 0.063(9) 0.066(9) 0.054(9) -0.002(7) -0.010(7) 0.003(7)
C36 0.054(8) 0.042(7) 0.051(8) -0.005(6) -0.005(6) 0.000(6)
C41 0.054(8) 0.035(6) 0.050(8) -0.001(6) -0.004(6) -0.001(6)
C42 0.065(9) 0.035(7) 0.052(8) -0.002(6) -0.001(7) 0.001(6)
C43 0.076(10) 0.040(7) 0.063(9) 0.014(7) -0.009(8) 0.003(7)
C44 0.088(12) 0.028(7) 0.077(11) -0.005(7) -0.023(9) 0.006(7)
C45 0.069(10) 0.050(9) 0.082(11) -0.016(8) -0.003(8) 0.027(7)
C46 0.053(8) 0.037(7) 0.065(9) 0.000(6) 0.002(7) 0.001(6)
C51 0.041(7) 0.067(8) 0.051(8) 0.003(7) -0.002(6) -0.015(6)
C52 0.053(8) 0.078(10) 0.061(9) 0.011(8) 0.002(7) 0.000(7)
C53 0.063(9) 0.093(11) 0.065(9) 0.008(9) -0.004(8) -0.017(8)
C54 0.101(12) 0.107(12) 0.047(8) 0.031(9) -0.021(8) -0.010(10)
C55 0.106(11) 0.067(9) 0.043(8) 0.005(7) -0.015(8) -0.025(9)
C56 0.063(9) 0.060(8) 0.063(9) 0.022(7) -0.021(7) -0.010(7)
C61 0.057(8) 0.028(6) 0.038(7) 0.000(5) -0.001(6) -0.001(5)
C62 0.060(9) 0.047(8) 0.063(9) -0.008(7) 0.007(7) -0.015(7)
C63 0.075(11) 0.062(10) 0.095(13) 0.011(9) -0.006(10) -0.023(9)
C64 0.129(18) 0.075(12) 0.077(13) 0.002(10) 0.025(12) -0.040(13)
C65 0.101(13) 0.056(9) 0.042(8) 0.002(7) -0.010(8) -0.013(9)
C66 0.082(11) 0.064(9) 0.032(7) -0.001(6) -0.002(7) -0.012(8)
C71 0.036(7) 0.085(12) 0.091(12) 0.057(10) -0.011(8) -0.010(7)
C72 0.040(8) 0.068(10) 0.076(11) -0.007(8) 0.018(7) -0.007(7)
C73 0.050(9) 0.100(14) 0.079(12) -0.005(10) 0.012(8) -0.013(9)
C74 0.058(9) 0.071(10) 0.053(9) -0.001(7) -0.005(7) -0.015(8)
C75 0.046(8) 0.048(8) 0.082(11) 0.012(7) -0.009(7) -0.021(6)
C76 0.050(8) 0.071(10) 0.067(10) -0.011(8) -0.021(7) -0.004(7)
C77 0.062(12) 0.14(2) 0.16(2) 0.094(17) -0.026(12) -0.017(12)
C78 0.079(14) 0.20(3) 0.113(18) -0.075(18) 0.044(13) -0.024(16)
C79 0.066(11) 0.046(9) 0.20(3) -0.005(12) -0.027(13) -0.007(8)
C81 0.052(8) 0.055(8) 0.059(9) 0.000(7) 0.015(7) -0.009(7)
C82 0.067(10) 0.073(10) 0.048(8) -0.018(7) 0.028(8) 0.001(8)
C83 0.093(12) 0.076(11) 0.041(8) -0.028(8) 0.006(8) -0.005(9)
C84 0.078(11) 0.059(9) 0.062(10) -0.020(8) 0.006(8) 0.018(8)
C85 0.073(10) 0.044(7) 0.044(8) 0.010(6) 0.004(7) 0.014(7)
C86 0.031(7) 0.138(16) 0.032(7) -0.016(8) 0.001(6) 0.005(8)
C87 0.090(14) 0.100(15) 0.110(16) -0.040(12) 0.044(12) -0.032(12)
C88 0.112(17) 0.108(16) 0.084(14) -0.011(12) -0.019(12) 0.007(13)
C89 0.093(14) 0.074(12) 0.093(14) 0.024(10) 0.014(11) 0.016(10)
C101 0.050(8) 0.055(8) 0.048(8) 0.001(6) -0.012(6) -0.003(6)
C102 0.059(8) 0.038(7) 0.053(8) -0.007(6) -0.007(7) -0.007(6)
C103 0.071(10) 0.067(10) 0.046(8) 0.004(7) -0.010(7) -0.013(8)
C104 0.082(12) 0.071(11) 0.087(13) 0.031(10) -0.018(10) -0.033(9)
C105 0.074(11) 0.064(10) 0.066(10) 0.017(8) -0.012(8) -0.027(8)
C106 0.051(8) 0.044(8) 0.071(10) 0.012(7) 0.001(7) -0.004(6)
C107 0.061(9) 0.047(8) 0.067(10) -0.006(7) 0.002(7) -0.016(7)
C108 0.056(9) 0.047(8) 0.066(10) -0.013(7) -0.003(7) -0.004(6)
C109 0.058(8) 0.048(7) 0.040(7) -0.005(6) -0.008(6) 0.010(6)
C110 0.040(7) 0.042(7) 0.046(7) -0.001(6) -0.011(5) 0.002(5)
C111 0.048(7) 0.053(8) 0.038(7) -0.002(6) -0.005(6) 0.002(6)
C121 0.051(8) 0.040(7) 0.046(7) 0.000(6) -0.006(6) 0.006(6)
C122 0.046(7) 0.051(7) 0.033(6) 0.009(5) -0.002(5) 0.004(6)
C131 0.036(7) 0.046(7) 0.055(8) -0.002(6) -0.012(6) -0.006(5)
C132 0.061(9) 0.049(8) 0.056(9) 0.008(7) 0.007(7) -0.005(7)
C133 0.070(10) 0.060(9) 0.058(9) 0.002(7) 0.002(8) 0.002(8)
C134 0.092(13) 0.115(16) 0.052(10) 0.019(10) 0.010(9) 0.029(12)
C135 0.102(14) 0.068(10) 0.059(10) 0.027(8) 0.004(9) 0.019(10)
C136 0.057(9) 0.051(8) 0.059(9) -0.001(7) 0.003(7) 0.006(7)
C141 0.047(7) 0.038(7) 0.052(8) -0.004(6) -0.004(6) 0.006(6)
C142 0.054(8) 0.044(8) 0.067(9) -0.007(7) -0.005(7) 0.003(6)
C143 0.083(11) 0.035(7) 0.084(12) 0.005(7) -0.005(9) 0.002(7)
C144 0.072(10) 0.045(8) 0.076(11) 0.013(8) 0.008(8) 0.007(7)
C145 0.069(10) 0.033(7) 0.096(13) -0.023(8) 0.009(9) 0.000(7)
C146 0.059(8) 0.055(8) 0.043(7) -0.013(6) -0.003(6) -0.006(7)
C151 0.033(7) 0.071(9) 0.051(8) -0.024(7) -0.005(6) 0.000(6)
C152 0.054(8) 0.068(9) 0.039(7) 0.006(7) -0.001(6) -0.006(7)
C153 0.057(9) 0.084(12) 0.054(9) -0.002(8) 0.002(7) -0.005(8)
C154 0.054(9) 0.103(14) 0.061(10) 0.019(10) -0.007(8) -0.009(9)
C155 0.075(11) 0.067(10) 0.070(10) -0.039(9) 0.014(8) -0.003(8)
C156 0.048(8) 0.074(10) 0.062(9) -0.011(8) 0.001(7) -0.011(7)
C161 0.071(10) 0.053(8) 0.033(7) 0.002(6) -0.007(6) -0.001(7)
C162 0.100(13) 0.074(11) 0.033(7) -0.007(7) -0.007(8) 0.020(9)
C163 0.16(2) 0.054(10) 0.044(9) -0.012(7) -0.001(11) 0.029(11)
C164 0.120(17) 0.062(11) 0.063(11) -0.026(8) -0.023(11) 0.001(11)
C165 0.136(18) 0.068(11) 0.064(11) -0.019(9) -0.023(11) -0.003(11)
C166 0.096(13) 0.043(8) 0.065(10) -0.009(7) 0.000(9) 0.002(8)
C171 0.023(7) 0.078(11) 0.109(14) -0.038(10) -0.004(8) -0.008(7)
C172 0.053(9) 0.075(11) 0.069(10) -0.006(8) 0.016(7) -0.013(8)
C173 0.062(9) 0.048(7) 0.042(7) -0.012(6) 0.011(6) -0.003(6)
C174 0.078(10) 0.044(7) 0.044(8) -0.015(6) 0.003(7) -0.005(7)
C175 0.049(8) 0.064(9) 0.069(10) -0.008(8) -0.016(7) -0.011(7)
C176 0.039(8) 0.050(9) 0.111(15) -0.018(9) -0.012(8) 0.013(6)
C177 0.053(10) 0.133(17) 0.106(15) -0.067(13) 0.010(10) 0.018(10)
C178 0.083(12) 0.053(9) 0.087(12) 0.009(8) 0.019(10) -0.007(8)
C179 0.103(14) 0.088(13) 0.060(10) 0.024(9) -0.023(10) -0.006(11)
C181 0.060(10) 0.087(13) 0.073(11) 0.002(9) -0.013(8) 0.020(9)
C182 0.077(10) 0.064(9) 0.052(8) 0.014(7) -0.015(7) 0.007(8)
C183 0.077(10) 0.039(7) 0.070(10) 0.016(7) -0.033(8) 0.002(7)
C184 0.077(10) 0.108(12) 0.075(10) 0.046(10) -0.025(9) 0.007(10)
C185 0.131(16) 0.068(11) 0.032(8) 0.003(7) -0.006(9) 0.022(10)
C186 0.084(10) 0.064(9) 0.040(7) 0.002(7) -0.023(7) 0.011(8)
C187 0.061(11) 0.124(17) 0.086(13) 0.033(12) -0.009(9) -0.003(11)
C188 0.076(13) 0.058(11) 0.25(3) 0.029(14) -0.087(16) -0.033(10)
C189 0.23(3) 0.23(3) 0.051(13) -0.004(17) -0.025(17) 0.11(3)
C201 0.120(19) 0.091(16) 0.14(2) -0.006(15) -0.018(16) -0.025(14)
C301 0.078(13) 0.102(15) 0.111(17) -0.009(13) 0.008(12) 0.014(11)

loop_
_atom_type_symbol
_atom_type_scat_dispersion_real
_atom_type_scat_dispersion_imag
_atom_type_scat_Cromer_Mann_a1
_atom_type_scat_Cromer_Mann_b1
_atom_type_scat_Cromer_Mann_a2
_atom_type_scat_Cromer_Mann_b2
_atom_type_scat_Cromer_Mann_a3
_atom_type_scat_Cromer_Mann_b3
_atom_type_scat_Cromer_Mann_a4
_atom_type_scat_Cromer_Mann_b4
_atom_type_scat_Cromer_Mann_c
_atom_type_scat_source
C 0.0033 0.0016 2.3100 20.8439 1.0200 10.2075 1.5886 0.5687 0.8650 51.6512 0.2156 'International Tables Vol C 4.2.6.8 and 6.1.1.4'
H 0.0000 0.0000 0.4930 10.5109 0.3229 26.1257 0.1402 3.1424 0.0408 57.7998 0.0030 'International Tables Vol C 4.2.6.8 and 6.1.1.4'
Cl 0.1484 0.1585 11.4604 0.0104 7.1964 1.1662 6.2556 18.5194 1.6455 47.7784 -9.5574 'International Tables Vol C 4.2.6.8 and 6.1.1.4'
N 0.0061 0.0033 12.2126 0.0057 3.1322 9.8933 2.0125 28.9975 1.1663 0.5826 -11.5290 'International Tables Vol C 4.2.6.8 and 6.1.1.4'
P 0.1023 0.0942 6.4345 1.9067 4.1791 27.1570 1.7800 0.5260 1.4908 68.1645 1.1149 'International Tables Vol C 4.2.6.8 and 6.1.1.4'
Ru -1.2594 0.8363 19.2674 0.8085 12.9182 8.4347 4.8634 24.7997 1.5676 94.2928 5.3787 'International Tables Vol C 4.2.6.8 and 6.1.1.4'

loop_
_geom_angle_atom_site_label_1
_geom_angle_atom_site_label_2
_geom_angle_atom_site_label_3
_geom_angle
_geom_angle_publ_flag
C1 N1 C2 116.0(10) yes
C1 N1 C21 115.9(10) yes
C2 N1 C21 120.1(10) yes
C1 N2 C10 117.6(11) yes
C1 N2 C22 117.8(10) yes
C10 N2 C22 122.7(11) yes
C101 N101 C102 115.9(10) yes
C101 N101 C121 115.9(10) yes
C102 N101 C121 120.4(11) yes
C101 N102 C110 117.8(10) yes
C101 N102 C122 119.5(10) yes
C110 N102 C122 121.0(10) yes
Ru1 P1 C21 111.4(4) yes
Ru1 P1 C31 115.6(4) yes
C21 P1 C31 102.0(6) yes
Ru1 P1 C41 117.7(4) yes
C21 P1 C41 102.8(6) yes
C31 P1 C41 105.5(6) yes
Ru2 P2 C22 112.6(4) yes
Ru2 P2 C51 115.4(5) yes
C22 P2 C51 103.7(6) yes
Ru2 P2 C61 114.4(4) yes
C22 P2 C61 104.8(6) yes
C51 P2 C61 104.8(6) yes
Ru101 P101 C121 113.5(4) yes
Ru101 P101 C131 115.5(4) yes
C121 P101 C131 102.0(6) yes
Ru101 P101 C141 115.9(4) yes
C121 P101 C141 101.7(6) yes
C131 P101 C141 106.4(6) yes
Ru102 P102 C122 114.0(4) yes
Ru102 P102 C151 118.1(4) yes
C122 P102 C151 102.3(6) yes
Ru102 P102 C161 109.4(4) yes
C122 P102 C161 107.4(6) yes
C151 P102 C161 104.8(6) yes
Cl2 Ru1 Cl1 87.01(13) yes
Cl2 Ru1 P1 84.98(12) yes
Cl1 Ru1 P1 85.30(12) yes
Cl2 Ru1 C71 139.0(6) yes
Cl1 Ru1 C71 133.8(6) yes
P1 Ru1 C71 93.6(4) yes
Cl2 Ru1 C72 103.3(4) yes
Cl1 Ru1 C72 164.5(4) yes
P1 Ru1 C72 106.8(4) yes
C71 Ru1 C72 38.2(6) yes
Cl2 Ru1 C73 86.2(5) yes
Cl1 Ru1 C73 136.1(5) yes
P1 Ru1 C73 137.0(5) yes
C71 Ru1 C73 67.2(7) yes
C72 Ru1 C73 35.8(6) yes
Cl2 Ru1 C74 98.8(4) yes
Cl1 Ru1 C74 102.4(4) yes
P1 Ru1 C74 171.5(4) yes
C71 Ru1 C74 78.5(5) yes
C72 Ru1 C74 65.0(6) yes
Cl2 Ru1 C75 130.4(4) yes
Cl1 Ru1 C75 85.9(4) yes
P1 Ru1 C75 142.9(4) yes
C71 Ru1 C75 67.6(5) yes
C72 Ru1 C75 78.6(6) yes
Cl2 Ru1 C76 165.1(5) yes
Cl1 Ru1 C76 99.3(4) yes
P1 Ru1 C76 108.9(4) yes
C71 Ru1 C76 37.8(6) yes
C72 Ru1 C76 68.0(6) yes
C73 Ru1 C74 36.7(6) yes
C73 Ru1 C75 66.6(6) yes
C74 Ru1 C75 36.3(5) yes
C73 Ru1 C76 79.9(6) yes
C74 Ru1 C76 66.7(6) yes
C75 Ru1 C76 37.8(6) yes
Cl3 Ru2 Cl4 88.77(14) yes
Cl3 Ru2 P2 83.58(12) yes
Cl4 Ru2 P2 84.62(12) yes
Cl3 Ru2 C81 149.4(4) yes
Cl4 Ru2 C81 121.6(4) yes
P2 Ru2 C81 95.5(4) yes
Cl3 Ru2 C82 160.2(4) yes
Cl4 Ru2 C82 93.4(5) yes
P2 Ru2 C82 116.2(4) yes
C81 Ru2 C82 35.5(6) yes
Cl3 Ru2 C83 123.6(5) yes
Cl4 Ru2 C83 87.3(5) yes
P2 Ru2 C83 151.4(5) yes
C81 Ru2 C83 66.0(6) yes
C82 Ru2 C83 37.1(6) yes
Cl3 Ru2 C84 96.2(5) yes
Cl4 Ru2 C84 108.1(4) yes
P2 Ru2 C84 167.3(4) yes
C81 Ru2 C84 78.2(6) yes
C82 Ru2 C84 64.5(6) yes
Cl3 Ru2 C85 88.3(4) yes
Cl4 Ru2 C85 144.1(4) yes
P2 Ru2 C85 130.5(4) yes
C81 Ru2 C85 69.1(5) yes
C82 Ru2 C85 78.5(5) yes
Cl3 Ru2 C86 111.5(5) yes
Cl4 Ru2 C86 159.4(4) yes
P2 Ru2 C86 101.0(4) yes
C81 Ru2 C86 38.6(6) yes
C82 Ru2 C86 66.3(6) yes
C83 Ru2 C84 34.2(6) yes
C83 Ru2 C85 65.1(6) yes
C84 Ru2 C85 37.0(5) yes
C83 Ru2 C86 78.3(6) yes
C84 Ru2 C86 67.2(6) yes
C85 Ru2 C86 38.7(6) yes
Cl6 Ru101 Cl5 86.13(15) yes
Cl6 Ru101 P101 86.01(13) yes
Cl5 Ru101 P101 84.94(12) yes
Cl6 Ru101 C171 139.5(6) yes
Cl5 Ru101 C171 134.2(6) yes
P101 Ru101 C171 92.9(4) yes
Cl6 Ru101 C172 166.1(4) yes
Cl5 Ru101 C172 99.4(5) yes
P101 Ru101 C172 107.1(4) yes
C171 Ru101 C172 37.9(6) yes
Cl6 Ru101 C173 132.7(3) yes
Cl5 Ru101 C173 86.2(4) yes
P101 Ru101 C173 139.4(3) yes
C171 Ru101 C173 66.3(5) yes
C172 Ru101 C173 36.2(5) yes
Cl6 Ru101 C174 100.4(4) yes
Cl5 Ru101 C174 103.4(4) yes
P101 Ru101 C174 169.7(4) yes
C171 Ru101 C174 77.0(6) yes
C172 Ru101 C174 66.0(6) yes
Cl6 Ru101 C175 87.6(4) yes
Cl5 Ru101 C175 136.4(4) yes
P101 Ru101 C175 137.6(4) yes
C171 Ru101 C175 66.4(6) yes
C172 Ru101 C175 79.6(6) yes
Cl6 Ru101 C176 104.6(5) yes
Cl5 Ru101 C176 164.4(4) yes
P101 Ru101 C176 106.8(4) yes
C171 Ru101 C176 37.5(6) yes
C172 Ru101 C176 67.7(7) yes
C173 Ru101 C174 37.4(5) yes
C173 Ru101 C175 67.2(5) yes
C174 Ru101 C175 36.1(5) yes
C173 Ru101 C176 78.1(5) yes
C174 Ru101 C176 63.9(5) yes
C175 Ru101 C176 35.6(6) yes
Cl7 Ru102 Cl8 87.76(15) yes
Cl7 Ru102 P102 86.18(13) yes
Cl8 Ru102 P102 82.91(13) yes
Cl7 Ru102 C181 122.1(5) yes
Cl8 Ru102 C181 149.9(5) yes
P102 Ru102 C181 95.1(5) yes
Cl7 Ru102 C182 93.6(4) yes
Cl8 Ru102 C182 159.7(4) yes
P102 Ru102 C182 117.4(4) yes
C181 Ru102 C182 36.1(6) yes
Cl7 Ru102 C183 88.8(4) yes
Cl8 Ru102 C183 123.5(5) yes
P102 Ru102 C183 152.9(5) yes
C181 Ru102 C183 65.5(6) yes
C182 Ru102 C183 36.4(6) yes
Cl7 Ru102 C184 112.1(6) yes
Cl8 Ru102 C184 95.0(6) yes
P102 Ru102 C184 161.6(6) yes
C181 Ru102 C184 77.5(7) yes
C182 Ru102 C184 65.6(7) yes
Cl7 Ru102 C185 150.6(5) yes
Cl8 Ru102 C185 88.4(5) yes
P102 Ru102 C185 122.2(5) yes
C181 Ru102 C185 67.3(7) yes
C182 Ru102 C185 80.5(6) yes
Cl7 Ru102 C186 158.7(4) yes
Cl8 Ru102 C186 113.4(4) yes
P102 Ru102 C186 98.7(4) yes
C181 Ru102 C186 37.1(6) yes
C182 Ru102 C186 65.6(6) yes
C183 Ru102 C184 36.8(7) yes
C183 Ru102 C185 69.4(6) yes
C184 Ru102 C185 39.4(7) yes
C183 Ru102 C186 77.4(5) yes
C184 Ru102 C186 65.2(7) yes
C185 Ru102 C186 35.7(7) yes
N1 C1 N2 109.8(10) yes
N1 C1 H11 108.3 no
N2 C1 H11 109.6 no
N1 C1 H12 109.7 no
N2 C1 H12 109.3 no
H11 C1 H12 110.3 no
N1 C2 C3 124.2(12) yes
N1 C2 C11 115.2(11) yes
C3 C2 C11 120.4(13) yes
C2 C3 C4 118.4(13) yes
C2 C3 H31 121.0 no
C4 C3 H31 120.6 no
C3 C4 C5 122.5(13) yes
C3 C4 H41 118.1 no
C5 C4 H41 119.4 no
C4 C5 C6 120.5(14) yes
C4 C5 H51 119.9 no
C6 C5 H51 119.6 no
C5 C6 C7 121.0(13) yes
C5 C6 C11 119.5(13) yes
C7 C6 C11 119.4(12) yes
C6 C7 C8 118.9(13) yes
C6 C7 H71 121.2 no
C8 C7 H71 119.9 no
C7 C8 C9 122.6(13) yes
C7 C8 H81 118.6 no
C9 C8 H81 118.8 no
C8 C9 C10 121.1(13) yes
C8 C9 H91 119.4 no
C10 C9 H91 119.5 no
C9 C10 N2 123.6(12) yes
C9 C10 C11 117.9(12) yes
N2 C10 C11 118.4(12) yes
C6 C11 C2 118.2(12) yes
C6 C11 C10 119.9(12) yes
C2 C11 C10 121.5(12) yes
P1 C21 N1 113.4(9) yes
P1 C21 H211 107.7 no
N1 C21 H211 109.0 no
P1 C21 H212 108.6 no
N1 C21 H212 108.6 no
H211 C21 H212 109.4 no
P2 C22 N2 119.9(9) yes
P2 C22 H221 106.6 no
N2 C22 H221 106.8 no
P2 C22 H222 106.7 no
N2 C22 H222 107.1 no
H221 C22 H222 109.6 no
P1 C31 C32 117.8(10) yes
P1 C31 C36 123.7(10) yes
C32 C31 C36 118.5(12) yes
C31 C32 C33 120.9(14) yes
C31 C32 H321 119.7 no
C33 C32 H321 119.4 no
C32 C33 C34 120.0(14) yes
C32 C33 H331 120.8 no
C34 C33 H331 119.2 no
C33 C34 C35 118.5(13) yes
C33 C34 H341 120.9 no
C35 C34 H341 120.6 no
C34 C35 C36 119.8(13) yes
C34 C35 H351 120.3 no
C36 C35 H351 119.9 no
C35 C36 C31 122.1(13) yes
C35 C36 H361 118.5 no
C31 C36 H361 119.3 no
P1 C41 C42 121.2(10) yes
P1 C41 C46 118.6(10) yes
C42 C41 C46 119.7(12) yes
C41 C42 C43 118.3(13) yes
C41 C42 H421 120.8 no
C43 C42 H421 120.8 no
C42 C43 C44 121.0(13) yes
C42 C43 H431 119.7 no
C44 C43 H431 119.3 no
C43 C44 C45 121.1(13) yes
C43 C44 H441 119.8 no
C45 C44 H441 119.1 no
C44 C45 C46 119.3(14) yes
C44 C45 H451 120.4 no
C46 C45 H451 120.3 no
C41 C46 C45 120.6(14) yes
C41 C46 H461 120.0 no
C45 C46 H461 119.4 no
P2 C51 C52 120.7(12) yes
P2 C51 C56 117.7(11) yes
C52 C51 C56 121.6(14) yes
C51 C52 C53 120.9(16) yes
C51 C52 H521 120.2 no
C53 C52 H521 118.9 no
C52 C53 C54 115.0(16) yes
C52 C53 H531 122.7 no
C54 C53 H531 122.3 no
C53 C54 C55 121.4(15) yes
C53 C54 H541 120.6 no
C55 C54 H541 118.0 no
C54 C55 C56 124.2(17) yes
C54 C55 H551 118.0 no
C56 C55 H551 117.7 no
C51 C56 C55 116.7(15) yes
C51 C56 H561 122.2 no
C55 C56 H561 121.1 no
P2 C61 C62 124.0(10) yes
P2 C61 C66 117.6(10) yes
C62 C61 C66 118.2(12) yes
C61 C62 C63 119.7(15) yes
C61 C62 H621 120.2 no
C63 C62 H621 120.1 no
C62 C63 C64 121.3(16) yes
C62 C63 H631 119.1 no
C64 C63 H631 119.6 no
C63 C64 C65 119.0(16) yes
C63 C64 H641 120.2 no
C65 C64 H641 120.8 no
C64 C65 C66 120.6(17) yes
C64 C65 H651 119.5 no
C66 C65 H651 120.0 no
C61 C66 C65 121.1(14) yes
C61 C66 H661 119.4 no
C65 C66 H661 119.4 no
Ru1 C71 C72 71.7(8) yes
Ru1 C71 C76 70.7(8) yes
C72 C71 C76 118.7(13) yes
Ru1 C71 C77 132.4(11) yes
C72 C71 C77 120.4(19) yes
C76 C71 C77 120.8(19) yes
Ru1 C72 C71 70.2(8) yes
Ru1 C72 C73 72.2(9) yes
C71 C72 C73 121.0(15) yes
Ru1 C72 H721 119.1 no
C71 C72 H721 118.5 no
C73 C72 H721 119.1 no
Ru1 C73 C72 72.0(9) yes
Ru1 C73 C74 73.2(9) yes
C72 C73 C74 120.2(16) yes
Ru1 C73 C78 130.6(13) yes
C72 C73 C78 122(2) yes
C74 C73 C78 117.6(20) yes
Ru1 C74 C73 70.1(9) yes
Ru1 C74 C75 71.5(8) yes
C73 C74 C75 121.4(15) yes
Ru1 C74 H741 119.3 no
C73 C74 H741 118.3 no
C75 C74 H741 118.7 no
Ru1 C75 C74 72.2(8) yes
Ru1 C75 C76 68.7(8) yes
C74 C75 C76 118.7(14) yes
Ru1 C75 C79 128.9(11) yes
C74 C75 C79 121.5(16) yes
C76 C75 C79 119.8(17) yes
Ru1 C76 C75 73.5(7) yes
Ru1 C76 C71 71.5(8) yes
C75 C76 C71 119.8(14) yes
Ru1 C76 H761 118.9 no
C75 C76 H761 120.6 no
C71 C76 H761 119.0 no
C71 C77 H771 109.4 no
C71 C77 H772 109.5 no
H771 C77 H772 108.9 no
C71 C77 H773 109.5 no
H771 C77 H773 109.1 no
H772 C77 H773 110.4 no
C73 C78 H781 108.5 no
C73 C78 H782 109.1 no
H781 C78 H782 108.3 no
C73 C78 H783 110.2 no
H781 C78 H783 110.2 no
H782 C78 H783 110.5 no
C75 C79 H791 108.7 no
C75 C79 H792 109.2 no
H791 C79 H792 108.4 no
C75 C79 H793 109.7 no
H791 C79 H793 110.2 no
H792 C79 H793 110.6 no
Ru2 C81 C82 70.6(8) yes
Ru2 C81 C86 69.1(7) yes
C82 C81 C86 116.8(13) yes
Ru2 C81 C87 134.6(12) yes
C82 C81 C87 125.4(17) yes
C86 C81 C87 117.6(16) yes
Ru2 C82 C81 73.8(8) yes
Ru2 C82 C83 73.1(8) yes
C81 C82 C83 123.6(16) yes
Ru2 C82 H821 120.5 no
C81 C82 H821 118.6 no
C83 C82 H821 117.4 no
Ru2 C83 C82 69.8(8) yes
Ru2 C83 C84 74.0(9) yes
C82 C83 C84 120.9(17) yes
Ru2 C83 C88 132.6(13) yes
C82 C83 C88 118.1(17) yes
C84 C83 C88 120.9(17) yes
Ru2 C84 C83 71.7(9) yes
Ru2 C84 C85 69.3(8) yes
C83 C84 C85 121.3(16) yes
Ru2 C84 H841 118.6 no
C83 C84 H841 118.0 no
C85 C84 H841 118.7 no
Ru2 C85 C84 73.8(8) yes
Ru2 C85 C86 70.1(8) yes
C84 C85 C86 118.0(13) yes
Ru2 C85 C89 129.9(11) yes
C84 C85 C89 119.5(16) yes
C86 C85 C89 122.5(15) yes
Ru2 C86 C81 72.3(8) yes
Ru2 C86 C85 71.2(7) yes
C81 C86 C85 119.2(12) yes
Ru2 C86 H861 120.5 no
C81 C86 H861 120.2 no
C85 C86 H861 119.9 no
C81 C87 H871 110.1 no
C81 C87 H872 109.8 no
H871 C87 H872 109.3 no
C81 C87 H873 109.7 no
H871 C87 H873 109.0 no
H872 C87 H873 108.8 no
C83 C88 H881 109.3 no
C83 C88 H882 110.2 no
H881 C88 H882 110.3 no
C83 C88 H883 108.6 no
H881 C88 H883 109.0 no
H882 C88 H883 109.3 no
C85 C89 H891 110.6 no
C85 C89 H892 108.7 no
H891 C89 H892 109.4 no
C85 C89 H893 109.5 no
H891 C89 H893 110.1 no
H892 C89 H893 108.5 no
N101 C101 N102 110.7(11) yes
N101 C101 H1011 108.7 no
N102 C101 H1011 107.6 no
N101 C101 H1012 110.0 no
N102 C101 H1012 110.5 no
H1011 C101 H1012 109.3 no
N101 C102 C103 125.0(12) yes
N101 C102 C111 116.3(12) yes
C103 C102 C111 118.4(12) yes
C102 C103 C104 122.7(14) yes
C102 C103 H1031 118.5 no
C104 C103 H1031 118.8 no
C103 C104 C105 119.5(15) yes
C103 C104 H1041 120.0 no
C105 C104 H1041 120.5 no
C104 C105 C106 121.4(14) yes
C104 C105 H1051 119.7 no
C106 C105 H1051 118.9 no
C105 C106 C107 122.0(13) yes
C105 C106 C111 118.0(13) yes
C107 C106 C111 120.0(13) yes
C106 C107 C108 119.9(13) yes
C106 C107 H1071 120.3 no
C108 C107 H1071 119.8 no
C107 C108 C109 121.3(13) yes
C107 C108 H1081 120.0 no
C109 C108 H1081 118.8 no
C108 C109 C110 120.4(12) yes
C108 C109 H1091 119.7 no
C110 C109 H1091 119.9 no
N102 C110 C109 123.1(12) yes
N102 C110 C111 116.9(11) yes
C109 C110 C111 120.0(12) yes
C102 C111 C106 120.0(12) yes
C102 C111 C110 121.6(12) yes
C106 C111 C110 118.2(12) yes
P101 C121 N101 115.3(9) yes
P101 C121 H1211 107.8 no
N101 C121 H1211 108.0 no
P101 C121 H1212 108.3 no
N101 C121 H1212 107.4 no
H1211 C121 H1212 110.0 no
P102 C122 N102 118.1(9) yes
P102 C122 H1221 106.6 no
N102 C122 H1221 106.6 no
P102 C122 H1222 108.2 no
N102 C122 H1222 108.1 no
H1221 C122 H1222 108.9 no
P101 C131 C132 125.8(10) yes
P101 C131 C136 119.4(10) yes
C132 C131 C136 114.8(12) yes
C131 C132 C133 121.8(13) yes
C131 C132 H1321 119.4 no
C133 C132 H1321 118.8 no
C132 C133 C134 120.5(15) yes
C132 C133 H1331 120.7 no
C134 C133 H1331 118.8 no
C133 C134 C135 118.5(15) yes
C133 C134 H1341 120.8 no
C135 C134 H1341 120.7 no
C134 C135 C136 120.8(15) yes
C134 C135 H1351 118.8 no
C136 C135 H1351 120.4 no
C131 C136 C135 123.5(14) yes
C131 C136 H1361 118.0 no
C135 C136 H1361 118.5 no
P101 C141 C142 121.2(10) yes
P101 C141 C146 121.6(10) yes
C142 C141 C146 116.9(12) yes
C141 C142 C143 123.3(14) yes
C141 C142 H1421 117.9 no
C143 C142 H1421 118.8 no
C142 C143 C144 119.8(15) yes
C142 C143 H1431 120.3 no
C144 C143 H1431 119.9 no
C143 C144 C145 119.0(13) yes
C143 C144 H1441 120.7 no
C145 C144 H1441 120.4 no
C144 C145 C146 120.6(14) yes
C144 C145 H1451 120.3 no
C146 C145 H1451 119.0 no
C141 C146 C145 120.3(14) yes
C141 C146 H1461 119.6 no
C145 C146 H1461 120.1 no
P102 C151 C152 122.8(8) yes
P102 C151 C156 120.4(8) yes
C152 C151 C156 116.5(12) yes
C151 C152 C153 123.1(13) yes
C151 C152 H1521 119.1 no
C153 C152 H1521 117.7 no
C152 C153 C154 119.2(14) yes
C152 C153 H1531 117.5 no
C154 C153 H1531 123.3 no
C153 C154 C155 119.4(14) yes
C153 C154 H1541 118.9 no
C155 C154 H1541 121.7 no
C154 C155 C156 119.6(13) yes
C154 C155 H1551 118.0 no
C156 C155 H1551 122.4 no
C155 C156 C151 122.0(12) yes
C155 C156 H1561 121.5 no
C151 C156 H1561 116.5 no
P102 C161 C162 119.4(13) yes
P102 C161 C166 122.2(11) yes
C162 C161 C166 118.1(14) yes
C161 C162 C163 118.9(18) yes
C161 C162 H1621 120.2 no
C163 C162 H1621 120.9 no
C162 C163 C164 121.0(16) yes
C162 C163 H1631 119.9 no
C164 C163 H1631 119.1 no
C163 C164 C165 120.5(16) yes
C163 C164 H1641 120.5 no
C165 C164 H1641 119.0 no
C164 C165 C166 119(2) yes
C164 C165 H1651 120.3 no
C166 C165 H1651 120.9 no
C165 C166 C161 122.5(16) yes
C165 C166 H1661 118.0 no
C161 C166 H1661 119.5 no
Ru101 C171 C172 70.1(8) yes
Ru101 C171 C176 71.6(9) yes
C172 C171 C176 118.8(14) yes
Ru101 C171 C177 133.0(11) yes
C172 C171 C177 120.7(19) yes
C176 C171 C177 120.4(17) yes
Ru101 C172 C171 71.9(9) yes
Ru101 C172 C173 73.7(9) yes
C171 C172 C173 120.2(15) yes
Ru101 C172 H1721 120.5 no
C171 C172 H1721 120.2 no
C173 C172 H1721 119.3 no
Ru101 C173 C172 70.1(8) yes
Ru101 C173 C174 72.0(8) yes
C172 C173 C174 118.4(13) yes
Ru101 C173 C178 129.3(11) yes
C172 C173 C178 120.7(14) yes
C174 C173 C178 120.9(12) yes
Ru101 C174 C173 70.5(8) yes
Ru101 C174 C175 71.8(8) yes
C173 C174 C175 122.3(12) yes
Ru101 C174 H1741 118.1 no
C173 C174 H1741 117.5 no
C175 C174 H1741 118.4 no
Ru101 C175 C174 72.1(8) yes
Ru101 C175 C176 71.0(9) yes
C174 C175 C176 118.0(15) yes
Ru101 C175 C179 128.5(11) yes
C174 C175 C179 120.9(15) yes
C176 C175 C179 121.0(16) yes
Ru101 C176 C171 70.9(8) yes
Ru101 C176 C175 73.4(8) yes
C171 C176 C175 122.1(14) yes
Ru101 C176 H1761 118.2 no
C171 C176 H1761 117.9 no
C175 C176 H1761 118.8 no
C171 C177 H1771 109.2 no
C171 C177 H1772 110.2 no
H1771 C177 H1772 108.9 no
C171 C177 H1773 109.8 no
H1771 C177 H1773 108.7 no
H1772 C177 H1773 110.0 no
C173 C178 H1781 110.9 no
C173 C178 H1782 110.3 no
H1781 C178 H1782 109.5 no
C173 C178 H1783 109.2 no
H1781 C178 H1783 108.6 no
H1782 C178 H1783 108.3 no
C175 C179 H1791 108.6 no
C175 C179 H1792 109.2 no
H1791 C179 H1792 109.6 no
C175 C179 H1793 109.5 no
H1791 C179 H1793 109.3 no
H1792 C179 H1793 110.6 no
Ru102 C181 C182 72.3(10) yes
Ru102 C181 C186 70.6(9) yes
C182 C181 C186 119.0(17) yes
Ru102 C181 C187 132.0(12) yes
C182 C181 C187 121.6(17) yes
C186 C181 C187 119.3(18) yes
Ru102 C182 C181 71.6(9) yes
Ru102 C182 C183 73.3(9) yes
C181 C182 C183 121.4(16) yes
Ru102 C182 H1821 119.8 no
C181 C182 H1821 119.4 no
C183 C182 H1821 118.6 no
Ru102 C183 C182 70.3(8) yes
Ru102 C183 C184 70.4(8) yes
C182 C183 C184 118.0(15) yes
Ru102 C183 C188 130.4(11) yes
C182 C183 C188 117.8(19) yes
C184 C183 C188 124.2(20) yes
Ru102 C184 C183 72.9(9) yes
Ru102 C184 C185 68.1(8) yes
C183 C184 C185 121.0(16) yes
Ru102 C184 H1841 119.3 no
C183 C184 H1841 118.8 no
C185 C184 H1841 118.4 no
C184 C185 Ru102 72.5(9) yes
C184 C185 C186 115.1(16) yes
Ru102 C185 C186 73.1(9) yes
C184 C185 C189 120(2) yes
Ru102 C185 C189 130.3(15) yes
C186 C185 C189 124(2) yes
Ru102 C186 C181 72.3(9) yes
Ru102 C186 C185 71.1(10) yes
C181 C186 C185 124.8(17) yes
Ru102 C186 H1861 119.5 no
C181 C186 H1861 117.0 no
C185 C186 H1861 116.6 no
C181 C187 H1871 109.6 no
C181 C187 H1872 109.5 no
H1871 C187 H1872 109.9 no
C181 C187 H1873 109.0 no
H1871 C187 H1873 109.7 no
H1872 C187 H1873 109.0 no
C183 C188 H1881 109.4 no
C183 C188 H1882 109.2 no
H1881 C188 H1882 108.7 no
C183 C188 H1883 109.9 no
H1881 C188 H1883 110.2 no
H1882 C188 H1883 109.3 no
C185 C189 H1891 106.5 no
C185 C189 H1892 105.9 no
H1891 C189 H1892 112.3 no
C185 C189 H1893 106.7 no
H1891 C189 H1893 112.5 no
H1892 C189 H1893 112.4 no
Cl203 C201 Cl201 101.7(15) yes
Cl203 C201 Cl202 115.8(16) yes
Cl201 C201 Cl202 111.5(15) yes
Cl203 C201 H2011 110.0 no
Cl201 C201 H2011 109.0 no
Cl202 C201 H2011 108.6 no
Cl301 C301 Cl302 110.2(14) yes
Cl301 C301 Cl303 107.5(17) yes
Cl302 C301 Cl303 108.0(17) yes
Cl301 C301 H3011 112.1 no
Cl302 C301 H3011 105.5 no
Cl303 C301 H3011 113.5 no

loop_
_geom_bond_atom_site_label_1
_geom_bond_atom_site_label_2
_geom_bond_distance
_geom_bond_publ_flag
Cl1 Ru1 2.416(3) yes
Cl2 Ru1 2.420(4) yes
Cl3 Ru2 2.410(4) yes
Cl4 Ru2 2.404(4) yes
Cl5 Ru101 2.413(4) yes
Cl6 Ru101 2.414(4) yes
Cl7 Ru102 2.411(4) yes
Cl8 Ru102 2.408(4) yes
Cl201 C201 1.76(3) yes
Cl202 C201 1.62(2) yes
Cl203 C201 1.77(3) yes
Cl301 C301 1.70(2) yes
Cl302 C301 1.62(2) yes
Cl303 C301 1.57(3) yes
N1 C1 1.455(15) yes
N1 C2 1.398(16) yes
N1 C21 1.469(16) yes
N2 C1 1.438(16) yes
N2 C10 1.378(15) yes
N2 C22 1.438(16) yes
N101 C101 1.463(16) yes
N101 C102 1.372(16) yes
N101 C121 1.424(16) yes
N102 C101 1.444(17) yes
N102 C110 1.407(16) yes
N102 C122 1.445(15) yes
P1 Ru1 2.356(3) yes
P1 C21 1.880(14) yes
P1 C31 1.855(13) yes
P1 C41 1.841(12) yes
P2 Ru2 2.350(4) yes
P2 C22 1.911(13) yes
P2 C51 1.832(14) yes
P2 C61 1.833(12) yes
P101 Ru101 2.359(3) yes
P101 C121 1.853(14) yes
P101 C131 1.808(14) yes
P101 C141 1.837(12) yes
P102 Ru102 2.339(4) yes
P102 C122 1.896(13) yes
P102 C151 1.855(12) yes
P102 C161 1.830(14) yes
Ru1 C71 2.206(14) yes
Ru1 C72 2.226(14) yes
Ru1 C73 2.229(17) yes
Ru1 C74 2.268(15) yes
Ru1 C75 2.258(13) yes
Ru1 C76 2.195(14) yes
Ru2 C81 2.249(13) yes
Ru2 C82 2.209(14) yes
Ru2 C83 2.251(14) yes
Ru2 C84 2.279(14) yes
Ru2 C85 2.221(13) yes
Ru2 C86 2.206(14) yes
Ru101 C171 2.213(14) yes
Ru101 C172 2.190(15) yes
Ru101 C173 2.236(14) yes
Ru101 C174 2.256(13) yes
Ru101 C175 2.253(14) yes
Ru101 C176 2.223(14) yes
Ru102 C181 2.217(16) yes
Ru102 C182 2.227(16) yes
Ru102 C183 2.265(13) yes
Ru102 C184 2.232(16) yes
Ru102 C185 2.172(15) yes
Ru102 C186 2.196(15) yes
C1 H11 0.968 no
C1 H12 0.973 no
C2 C3 1.396(19) yes
C2 C11 1.422(18) yes
C3 C4 1.41(2) yes
C3 H31 0.934 no
C4 C5 1.33(2) yes
C4 H41 0.933 no
C5 C6 1.41(2) yes
C5 H51 0.929 no
C6 C7 1.43(2) yes
C6 C11 1.426(18) yes
C7 C8 1.34(2) yes
C7 H71 0.925 no
C8 C9 1.38(2) yes
C8 H81 0.928 no
C9 C10 1.411(18) yes
C9 H91 0.933 no
C10 C11 1.409(18) yes
C21 H211 0.970 no
C21 H212 0.965 no
C22 H221 0.965 no
C22 H222 0.973 no
C31 C32 1.382(19) yes
C31 C36 1.368(18) yes
C32 C33 1.37(2) yes
C32 H321 0.936 no
C33 C34 1.41(2) yes
C33 H331 0.934 no
C34 C35 1.38(2) yes
C34 H341 0.926 no
C35 C36 1.369(19) yes
C35 H351 0.927 no
C36 H361 0.924 no
C41 C42 1.390(18) yes
C41 C46 1.389(19) yes
C42 C43 1.410(18) yes
C42 H421 0.931 no
C43 C44 1.35(2) yes
C43 H431 0.929 no
C44 C45 1.37(2) yes
C44 H441 0.928 no
C45 C46 1.386(18) yes
C45 H451 0.925 no
C46 H461 0.930 no
C51 C52 1.33(2) yes
C51 C56 1.41(2) yes
C52 C53 1.45(2) yes
C52 H521 0.947 no
C53 C54 1.39(3) yes
C53 H531 0.927 no
C54 C55 1.33(2) yes
C54 H541 0.936 no
C55 C56 1.33(2) yes
C55 H551 0.931 no
C56 H561 0.928 no
C61 C62 1.356(19) yes
C61 C66 1.415(19) yes
C62 C63 1.37(2) yes
C62 H621 0.918 no
C63 C64 1.40(3) yes
C63 H631 0.929 no
C64 C65 1.33(3) yes
C64 H641 0.925 no
C65 C66 1.36(2) yes
C65 H651 0.924 no
C66 H661 0.928 no
C71 C72 1.45(2) yes
C71 C76 1.43(2) yes
C71 C77 1.51(2) yes
C72 C73 1.37(2) yes
C72 H721 0.974 no
C73 C74 1.42(2) yes
C73 C78 1.48(3) yes
C74 C75 1.41(2) yes
C74 H741 0.985 no
C75 C76 1.44(2) yes
C75 C79 1.49(2) yes
C76 H761 0.976 no
C77 H771 0.972 no
C77 H772 0.957 no
C77 H773 0.955 no
C78 H781 0.966 no
C78 H782 0.965 no
C78 H783 0.941 no
C79 H791 0.967 no
C79 H792 0.963 no
C79 H793 0.946 no
C81 C82 1.36(2) yes
C81 C86 1.47(2) yes
C81 C87 1.42(2) yes
C82 C83 1.42(2) yes
C82 H821 0.981 no
C83 C84 1.33(2) yes
C83 C88 1.54(3) yes
C84 C85 1.43(2) yes
C84 H841 0.972 no
C85 C86 1.47(2) yes
C85 C89 1.49(2) yes
C86 H861 0.985 no
C87 H871 0.958 no
C87 H872 0.961 no
C87 H873 0.970 no
C88 H881 0.959 no
C88 H882 0.956 no
C88 H883 0.973 no
C89 H891 0.955 no
C89 H892 0.972 no
C89 H893 0.967 no
C101 H1011 0.970 no
C101 H1012 0.968 no
C102 C103 1.353(19) yes
C102 C111 1.443(17) yes
C103 C104 1.44(2) yes
C103 H1031 0.931 no
C104 C105 1.35(2) yes
C104 H1041 0.938 no
C105 C106 1.43(2) yes
C105 H1051 0.931 no
C106 C107 1.40(2) yes
C106 C111 1.441(18) yes
C107 C108 1.36(2) yes
C107 H1071 0.930 no
C108 C109 1.421(19) yes
C108 H1081 0.927 no
C109 C110 1.363(17) yes
C109 H1091 0.919 no
C110 C111 1.425(17) yes
C121 H1211 0.965 no
C121 H1212 0.964 no
C122 H1221 0.963 no
C122 H1222 0.967 no
C131 C132 1.417(19) yes
C131 C136 1.411(18) yes
C132 C133 1.37(2) yes
C132 H1321 0.932 no
C133 C134 1.40(2) yes
C133 H1331 0.929 no
C134 C135 1.38(2) yes
C134 H1341 0.927 no
C135 C136 1.35(2) yes
C135 H1351 0.927 no
C136 H1361 0.928 no
C141 C142 1.357(19) yes
C141 C146 1.395(18) yes
C142 C143 1.347(19) yes
C142 H1421 0.934 no
C143 C144 1.38(2) yes
C143 H1431 0.932 no
C144 C145 1.36(2) yes
C144 H1441 0.933 no
C145 C146 1.379(19) yes
C145 H1451 0.929 no
C146 H1461 0.930 no
C151 C152 1.351(3) yes
C151 C156 1.355(3) yes
C152 C153 1.350(3) yes
C152 H1521 0.909 no
C153 C154 1.354(3) yes
C153 H1531 0.925 no
C154 C155 1.357(3) yes
C154 H1541 0.938 no
C155 C156 1.359(3) yes
C155 H1551 0.938 no
C156 H1561 0.941 no
C161 C162 1.40(2) yes
C161 C166 1.37(2) yes
C162 C163 1.40(2) yes
C162 H1621 0.937 no
C163 C164 1.38(3) yes
C163 H1631 0.936 no
C164 C165 1.35(3) yes
C164 H1641 0.929 no
C165 C166 1.40(2) yes
C165 H1651 0.927 no
C166 H1661 0.938 no
C171 C172 1.43(2) yes
C171 C176 1.42(3) yes
C171 C177 1.52(2) yes
C172 C173 1.376(19) yes
C172 H1721 0.975 no
C173 C174 1.442(19) yes
C173 C178 1.52(2) yes
C174 C175 1.40(2) yes
C174 H1741 0.973 no
C175 C176 1.37(2) yes
C175 C179 1.50(2) yes
C176 H1761 0.988 no
C177 H1771 0.971 no
C177 H1772 0.952 no
C177 H1773 0.957 no
C178 H1781 0.956 no
C178 H1782 0.955 no
C178 H1783 0.967 no
C179 H1791 0.963 no
C179 H1792 0.952 no
C179 H1793 0.959 no
C181 C182 1.38(2) yes
C181 C186 1.40(2) yes
C181 C187 1.56(3) yes
C182 C183 1.40(2) yes
C182 H1821 0.979 no
C183 C184 1.42(3) yes
C183 C188 1.50(2) yes
C184 C185 1.48(3) yes
C184 H1841 0.990 no
C185 C186 1.34(2) yes
C185 C189 1.51(3) yes
C186 H1861 0.984 no
C187 H1871 0.957 no
C187 H1872 0.974 no
C187 H1873 0.965 no
C188 H1881 0.963 no
C188 H1882 0.966 no
C188 H1883 0.953 no
C189 H1891 1.063 no
C189 H1892 1.075 no
C189 H1893 1.067 no
C201 H2011 0.981 no
C301 H3011 0.989 no

loop_
_geom_hbond_atom_site_label_D
_geom_hbond_atom_site_label_H
_geom_hbond_atom_site_label_A
_geom_hbond_angle_DHA
_geom_hbond_distance_DH
_geom_hbond_distance_HA
_geom_hbond_distance_DA
_geom_hbond_publ_flag
C187 H1873 C156 154.00 0.965 2.502 3.40(2) yes
